data_4308783
loop_
_publ_author_name
'Md. Akhtarul Alam'
'Munirathinum Nethaji'
'Manabendra Ray'

_publ_contact_author_address 'Department of Chemistry, IIT Guwahati, Guwahati -781039, India'
_publ_contact_author_email manabray@iitg.ernet.in
_publ_contact_author_name 'Manabendra Ray'
_publ_section_title
;
Structural Characterization of an Enantiopure Hydroxo-Bridged Binuclear
Iron(III) Complex with Empty One-Dimensional Helical Channels
;
_journal_name_full 'Inorganic Chemistry'
_journal_page_first 1302
_journal_page_last 1308
_journal_paper_doi 10.1021/ic049145n
_journal_volume 44
_journal_year 2005
_chemical_formula_moiety 'C28 H32 Fe2 I2 N6 O10'
_chemical_formula_sum 'C28 H32 Fe2 I2 N6 O10'
_chemical_formula_weight 978.10
_chemical_name_systematic
;
 ?
;
_space_group_IT_number 169
_symmetry_cell_setting trigonal
_symmetry_space_group_name_Hall 'P 61'
_symmetry_space_group_name_H-M 'P 61'
_atom_sites_solution_hydrogens geom
_atom_sites_solution_primary direct
_atom_sites_solution_secondary difmap
_audit_creation_method SHELXL-97
_cell_angle_alpha 90.00
_cell_angle_beta 90.00
_cell_angle_gamma 120.00
_cell_formula_units_Z 6
_cell_length_a 13.2725(10)
_cell_length_b 13.2725(10)
_cell_length_c 36.032(6)
_cell_measurement_reflns_used 456
_cell_measurement_temperature 293(2)
_cell_measurement_theta_max 27.02
_cell_measurement_theta_min 1.77
_cell_volume 5497.0(11)
_computing_cell_refinement 'BRUKER SMART APEX CCD'
_computing_data_collection 'BRUKER SMART APEX CCD'
_computing_data_reduction 'BRUKER SAINT'
_computing_molecular_graphics ORTEP-III
_computing_publication_material 'WINGX V1.64.05'
_computing_structure_refinement 'SHELXL-97 (Sheldrick, 1997)'
_computing_structure_solution SHELXS-97
_diffrn_ambient_temperature 293(2)
_diffrn_detector_area_resol_mean 0.3
_diffrn_measured_fraction_theta_full 0.974
_diffrn_measured_fraction_theta_max 0.974
_diffrn_measurement_device_type 'BRUKER SMART APEX CCD'
_diffrn_measurement_method OMEGA-PHI
_diffrn_radiation_monochromator graphite
_diffrn_radiation_source 'fine-focus sealed tube'
_diffrn_radiation_type MoK\a
_diffrn_radiation_wavelength 0.71073
_diffrn_reflns_av_R_equivalents 0.0492
_diffrn_reflns_av_sigmaI/netI 0.0669
_diffrn_reflns_limit_h_max 17
_diffrn_reflns_limit_h_min -12
_diffrn_reflns_limit_k_max 11
_diffrn_reflns_limit_k_min -16
_diffrn_reflns_limit_l_max 46
_diffrn_reflns_limit_l_min -47
_diffrn_reflns_number 31369
_diffrn_reflns_theta_full 28.02
_diffrn_reflns_theta_max 28.02
_diffrn_reflns_theta_min 1.77
_exptl_absorpt_coefficient_mu 2.535
_exptl_absorpt_correction_T_max 0.3938
_exptl_absorpt_correction_T_min 0.3654
_exptl_absorpt_correction_type multi-scan
_exptl_absorpt_process_details 'SADABS, (SHELDRICK,1997)'
_exptl_crystal_colour PURPLE
_exptl_crystal_density_diffrn 1.773
_exptl_crystal_density_method 'not measured'
_exptl_crystal_description PRISM
_exptl_crystal_F_000 2880
_exptl_crystal_size_max 0.356
_exptl_crystal_size_mid 0.354
_exptl_crystal_size_min 0.286
_refine_diff_density_max 1.733
_refine_diff_density_min -3.350
_refine_diff_density_rms 0.210
_refine_ls_abs_structure_details 'Flack H D (1983), Acta Cryst. A39, 876-881'
_refine_ls_abs_structure_Flack 0.04(4)
_refine_ls_extinction_method none
_refine_ls_goodness_of_fit_ref 1.188
_refine_ls_hydrogen_treatment mixed
_refine_ls_matrix_type fullcycle
_refine_ls_number_parameters 434
_refine_ls_number_reflns 8460
_refine_ls_number_restraints 1
_refine_ls_restrained_S_all 1.188
_refine_ls_R_factor_all 0.1431
_refine_ls_R_factor_gt 0.1069
_refine_ls_shift/su_max 0.003
_refine_ls_shift/su_mean 0.001
_refine_ls_structure_factor_coef Fsqd
_refine_ls_weighting_details 'calc w=1/[\s^2^(Fo^2^)+(0.2000P)^2^+0.0000P] where P=(Fo^2^+2Fc^2^)/3'
_refine_ls_weighting_scheme calc
_refine_ls_wR_factor_gt 0.2854
_refine_ls_wR_factor_ref 0.3172
_reflns_number_gt 5999
_reflns_number_total 8460
_reflns_threshold_expression >2sigma(I)
_cod_data_source_file ic049145nsi20041013_094910.cif
_cod_data_source_block ray1_m
_cod_depositor_comments
;
The following automatic conversions were performed:
'_symmetry_cell_setting' value 'TRIGONAL' changed to 'trigonal' according
to '/home/saulius/struct/CIF-dictionaries/cif_core.dic' dictionary named
'cif_core.dic' version 2.4.1 from
2010-06-29.

'_exptl_absorpt_correction_type' value 'MULTI-SCAN' changed
to 'multi-scan' according to
'/home/saulius/struct/CIF-dictionaries/cif_core.dic' dictionary named
'cif_core.dic' version 2.4.1 from 2010-06-29.

Automatic conversion script
Id: cif_fix_enum 1527 2010-12-29 10:47:43Z saulius 
;
_cod_database_code 4308783

loop_
_symmetry_equiv_pos_as_xyz
'x, y, z'
'-x, -y, z+1/2'
'-y, x-y, z+1/3'
'-x+y, -x, z+2/3'
'x-y, x, z+1/6'
'y, -x+y, z+5/6'

loop_
_atom_site_label
_atom_site_type_symbol
_atom_site_fract_x
_atom_site_fract_y
_atom_site_fract_z
_atom_site_U_iso_or_equiv
_atom_site_adp_type
_atom_site_occupancy
_atom_site_symmetry_multiplicity
_atom_site_calc_flag
_atom_site_refinement_flags
_atom_site_disorder_assembly
_atom_site_disorder_group
Fe1 Fe 0.71013(11) 0.18519(11) 0.36111(5) 0.0279(3) Uani 1 1 d . . .
Fe2 Fe 0.95588(11) 0.38683(12) 0.41249(5) 0.0308(3) Uani 1 1 d . . .
I1 I 1.0141(2) 0.1138(2) 0.44963(17) 0.252(3) Uani 1 1 d . . .
I2 I 0.9009(2) -0.1084(2) 0.46485(18) 0.277(3) Uani 1 1 d . . .
O1 O 0.8624(7) 0.2373(7) 0.38545(19) 0.0390(16) Uani 1 1 d . . .
O2 O 1.0223(7) 0.4798(7) 0.36775(19) 0.0400(17) Uani 1 1 d . . .
O3 O 0.6225(7) 0.1379(7) 0.40664(17) 0.0378(17) Uani 1 1 d . . .
O4 O 0.7176(7) 0.3400(7) 0.36304(17) 0.0353(15) Uani 1 1 d . . .
O5 O 0.8265(7) 0.4213(7) 0.4138(2) 0.0398(17) Uani 1 1 d . . .
O6 O 1.0929(7) 0.3618(6) 0.42057(19) 0.0384(17) Uani 1 1 d . . .
O7 O 1.2456(8) 0.4053(10) 0.4553(2) 0.060(2) Uani 1 1 d . . .
O8 O 0.6942(7) 0.0289(6) 0.35158(16) 0.0318(15) Uani 1 1 d . . .
O9 O 0.6275(12) -0.1183(10) 0.3126(3) 0.077(3) Uani 1 1 d . . .
O10 O 0.655(3) 0.688(2) 0.3282(6) 0.169(11) Uani 1 1 d . . .
N1 N 1.0776(8) 0.5416(9) 0.4435(2) 0.042(2) Uani 1 1 d . . .
H1 H 1.0361 0.5644 0.4578 0.051 Uiso 1 1 calc R . .
N2 N 0.8995(8) 0.3175(9) 0.4662(2) 0.039(2) Uani 1 1 d . . .
N3 N 0.7839(12) 0.1992(11) 0.5100(3) 0.063(3) Uani 1 1 d . . .
H3A H 0.7225 0.1477 0.5213 0.076 Uiso 1 1 calc R . .
N4 N 0.7830(8) 0.2345(7) 0.30618(17) 0.0316(18) Uani 1 1 d . . .
N5 N 0.9110(8) 0.3207(9) 0.2639(2) 0.045(2) Uani 1 1 d . . .
H5A H 0.9742 0.3719 0.2533 0.054 Uiso 1 1 calc R . .
N6 N 0.5414(8) 0.0893(7) 0.3313(2) 0.0331(18) Uani 1 1 d . . .
H6 H 0.5278 0.1404 0.3185 0.040 Uiso 1 1 calc R . .
C1 C 1.0316(10) 0.5867(11) 0.3648(3) 0.040(2) Uani 1 1 d . . .
C2 C 0.9795(19) 0.6088(16) 0.3362(4) 0.076(5) Uani 1 1 d . . .
H2 H 0.9395 0.5533 0.3180 0.091 Uiso 1 1 calc R . .
C3 C 0.9879(18) 0.718(2) 0.3349(5) 0.087(6) Uani 1 1 d . . .
H3 H 0.9515 0.7345 0.3157 0.104 Uiso 1 1 calc R . .
C4 C 1.0456(19) 0.7976(17) 0.3600(6) 0.081(5) Uani 1 1 d . . .
H4 H 1.0438 0.8667 0.3591 0.097 Uiso 1 1 calc R . .
C5 C 1.1073(17) 0.7835(14) 0.3870(6) 0.079(5) Uani 1 1 d . . .
H5 H 1.1561 0.8444 0.4026 0.094 Uiso 1 1 calc R . .
C6 C 1.0943(14) 0.6687(12) 0.3907(3) 0.056(3) Uani 1 1 d . . .
C7 C 1.1578(13) 0.6418(11) 0.4189(4) 0.055(3) Uani 1 1 d . . .
H7A H 1.2032 0.7101 0.4342 0.066 Uiso 1 1 calc R . .
H7B H 1.2113 0.6230 0.4066 0.066 Uiso 1 1 calc R . .
C8 C 0.5304(11) 0.1492(11) 0.4114(3) 0.047(3) Uani 1 1 d . . .
C9 C 0.5196(14) 0.2137(11) 0.4392(4) 0.059(4) Uani 1 1 d . . .
H9 H 0.5812 0.2537 0.4556 0.071 Uiso 1 1 calc R . .
C10 C 0.418(2) 0.2212(19) 0.4438(7) 0.109(9) Uani 1 1 d . . .
H10 H 0.4128 0.2642 0.4633 0.131 Uiso 1 1 calc R . .
C11 C 0.3272(17) 0.1650(17) 0.4194(4) 0.071(4) Uani 1 1 d . . .
H11 H 0.2609 0.1715 0.4218 0.085 Uiso 1 1 calc R . .
C12 C 0.3354(14) 0.0983(15) 0.3913(4) 0.067(4) Uani 1 1 d . . .
H12 H 0.2729 0.0582 0.3752 0.081 Uiso 1 1 calc R . .
C13 C 0.4339(11) 0.0903(10) 0.3866(3) 0.043(3) Uani 1 1 d . . .
C14 C 0.4430(10) 0.0207(9) 0.3575(3) 0.041(2) Uani 1 1 d . . .
H14A H 0.3708 -0.0166 0.3436 0.049 Uiso 1 1 calc R . .
H14B H 0.4534 -0.0400 0.3687 0.049 Uiso 1 1 calc R . .
C15 C 0.8197(12) 0.2315(11) 0.2464(3) 0.047(3) Uani 1 1 d . . .
H15 H 0.8149 0.2108 0.2216 0.056 Uiso 1 1 calc R . .
C16 C 0.8874(11) 0.3166(10) 0.3005(3) 0.043(3) Uani 1 1 d . . .
H16 H 0.9385 0.3653 0.3186 0.052 Uiso 1 1 calc R . .
C17 C 0.7363(10) 0.1785(9) 0.2728(3) 0.036(2) Uani 1 1 d . . .
C18 C 0.6159(11) 0.0783(10) 0.2688(2) 0.042(3) Uani 1 1 d . . .
H18A H 0.6174 0.0232 0.2514 0.050 Uiso 1 1 calc R . .
H18B H 0.5673 0.1063 0.2582 0.050 Uiso 1 1 calc R . .
C19 C 0.7934(10) 0.2207(13) 0.4737(3) 0.051(3) Uani 1 1 d . . .
H19 H 0.7369 0.1770 0.4561 0.061 Uiso 1 1 calc R . .
C20 C 0.8891(11) 0.2736(10) 0.5263(3) 0.048(3) Uani 1 1 d . . .
H20 H 0.9097 0.2727 0.5509 0.058 Uiso 1 1 calc R . .
C21 C 0.9582(10) 0.3500(11) 0.4989(3) 0.040(2) Uani 1 1 d . . .
C22 C 1.0726(12) 0.4508(11) 0.5031(3) 0.050(3) Uani 1 1 d . . .
H22A H 1.1184 0.4296 0.5188 0.060 Uiso 1 1 calc R . .
H22B H 1.0645 0.5105 0.5160 0.060 Uiso 1 1 calc R . .
C23 C 0.7584(9) 0.4194(10) 0.3892(3) 0.037(2) Uani 1 1 d . . .
C24 C 0.7229(17) 0.5105(18) 0.3905(6) 0.082(6) Uani 1 1 d . . .
H24A H 0.6818 0.5030 0.4131 0.123 Uiso 1 1 calc R . .
H24B H 0.6734 0.5004 0.3697 0.123 Uiso 1 1 calc R . .
H24C H 0.7910 0.5864 0.3893 0.123 Uiso 1 1 calc R . .
C25 C 0.5605(8) 0.0146(9) 0.3050(3) 0.031(2) Uani 1 1 d . . .
H25 H 0.4840 -0.0516 0.2989 0.037 Uiso 1 1 calc R . .
C26 C 0.6303(11) -0.0344(8) 0.3243(3) 0.038(2) Uani 1 1 d . . .
C27 C 1.1400(9) 0.5030(9) 0.4677(3) 0.036(2) Uani 1 1 d . . .
H27 H 1.2151 0.5707 0.4742 0.043 Uiso 1 1 calc R . .
C28 C 1.1623(10) 0.4169(10) 0.4471(3) 0.036(2) Uani 1 1 d . . .

loop_
_atom_site_aniso_label
_atom_site_aniso_U_11
_atom_site_aniso_U_22
_atom_site_aniso_U_33
_atom_site_aniso_U_23
_atom_site_aniso_U_13
_atom_site_aniso_U_12
Fe1 0.0288(7) 0.0268(7) 0.0202(5) -0.0027(4) -0.0014(4) 0.0081(6)
Fe2 0.0255(7) 0.0367(7) 0.0227(5) -0.0027(5) -0.0006(5) 0.0099(6)
I1 0.1248(18) 0.0899(14) 0.540(8) 0.068(3) 0.135(3) 0.0523(14)
I2 0.1023(17) 0.1035(16) 0.589(8) 0.120(3) -0.050(3) 0.0235(13)
O1 0.032(4) 0.045(4) 0.027(3) -0.007(3) -0.006(3) 0.010(3)
O2 0.042(4) 0.040(4) 0.039(4) -0.001(3) 0.005(3) 0.020(4)
O3 0.037(4) 0.045(4) 0.022(3) -0.003(3) -0.007(3) 0.013(3)
O4 0.045(4) 0.040(4) 0.026(3) -0.007(3) -0.006(3) 0.025(4)
O5 0.041(4) 0.051(5) 0.035(3) -0.013(3) 0.003(3) 0.029(4)
O6 0.036(4) 0.031(4) 0.042(4) -0.016(3) -0.016(3) 0.013(3)
O7 0.044(5) 0.085(7) 0.050(4) -0.005(4) -0.008(4) 0.031(5)
O8 0.044(4) 0.031(4) 0.027(3) 0.001(2) -0.001(3) 0.024(3)
O9 0.101(9) 0.057(7) 0.087(7) 0.004(5) 0.017(6) 0.049(7)
O10 0.32(4) 0.118(15) 0.110(12) -0.012(10) -0.029(16) 0.14(2)
N1 0.035(5) 0.048(6) 0.037(4) -0.008(4) -0.008(4) 0.016(4)
N2 0.032(5) 0.043(5) 0.035(4) 0.008(4) 0.008(3) 0.015(4)
N3 0.070(8) 0.054(7) 0.032(4) 0.001(4) 0.012(5) 0.007(6)
N4 0.037(5) 0.036(5) 0.014(3) -0.001(3) 0.001(3) 0.012(4)
N5 0.035(5) 0.051(6) 0.029(4) 0.008(4) 0.007(3) 0.006(4)
N6 0.043(5) 0.025(4) 0.033(4) -0.003(3) -0.001(3) 0.019(4)
C1 0.030(5) 0.043(6) 0.053(6) 0.008(5) 0.010(5) 0.021(5)
C2 0.113(15) 0.073(11) 0.052(7) 0.008(7) 0.013(8) 0.055(11)
C3 0.087(13) 0.126(18) 0.060(9) 0.039(10) 0.005(9) 0.063(13)
C4 0.104(15) 0.068(11) 0.081(11) 0.029(9) 0.019(11) 0.051(11)
C5 0.073(11) 0.042(8) 0.113(13) -0.021(8) -0.007(10) 0.022(8)
C6 0.080(10) 0.040(7) 0.039(6) -0.001(5) 0.007(6) 0.024(7)
C7 0.059(8) 0.030(6) 0.050(6) 0.000(5) -0.005(5) 0.002(6)
C8 0.055(7) 0.039(6) 0.039(5) 0.002(4) 0.014(5) 0.017(6)
C9 0.067(9) 0.036(7) 0.063(7) -0.003(5) 0.032(7) 0.017(7)
C10 0.118(18) 0.077(13) 0.134(18) 0.004(13) 0.086(17) 0.051(13)
C11 0.066(10) 0.076(11) 0.072(10) 0.005(8) 0.023(8) 0.036(9)
C12 0.055(9) 0.076(10) 0.069(8) 0.038(8) 0.022(7) 0.031(8)
C13 0.049(7) 0.035(6) 0.042(5) 0.014(4) 0.024(5) 0.020(5)
C14 0.035(6) 0.027(5) 0.045(5) -0.004(4) -0.010(4) 0.005(5)
C15 0.058(8) 0.043(7) 0.032(5) -0.009(4) -0.003(5) 0.019(6)
C16 0.048(7) 0.032(6) 0.024(4) 0.005(4) 0.001(4) 0.001(5)
C17 0.051(6) 0.039(6) 0.024(4) -0.008(4) -0.010(4) 0.026(5)
C18 0.048(7) 0.045(6) 0.023(4) -0.008(4) -0.015(4) 0.015(5)
C19 0.029(6) 0.075(9) 0.029(5) 0.006(5) -0.001(4) 0.011(6)
C20 0.062(8) 0.040(6) 0.019(4) 0.002(4) 0.010(4) 0.008(6)
C21 0.040(6) 0.051(7) 0.026(4) 0.001(4) 0.009(4) 0.020(5)
C22 0.063(8) 0.040(7) 0.033(5) -0.004(4) 0.000(5) 0.016(6)
C23 0.027(5) 0.041(6) 0.042(5) -0.002(4) 0.005(4) 0.017(5)
C24 0.076(11) 0.098(13) 0.107(13) -0.055(11) -0.042(10) 0.069(11)
C25 0.018(4) 0.029(5) 0.041(5) -0.012(4) -0.012(4) 0.008(4)
C26 0.050(7) 0.010(4) 0.054(6) 0.000(4) -0.008(5) 0.015(5)
C27 0.023(5) 0.027(5) 0.045(5) -0.006(4) -0.001(4) 0.004(4)
C28 0.034(6) 0.045(6) 0.028(4) 0.002(4) -0.001(4) 0.018(5)

loop_
_atom_type_symbol
_atom_type_description
_atom_type_scat_dispersion_real
_atom_type_scat_dispersion_imag
_atom_type_scat_source
C C 0.0033 0.0016 'International Tables Vol C Tables 4.2.6.8 and 6.1.1.4'
H H 0.0000 0.0000 'International Tables Vol C Tables 4.2.6.8 and 6.1.1.4'
N N 0.0061 0.0033 'International Tables Vol C Tables 4.2.6.8 and 6.1.1.4'
O O 0.0106 0.0060 'International Tables Vol C Tables 4.2.6.8 and 6.1.1.4'
Fe Fe 0.3463 0.8444 'International Tables Vol C Tables 4.2.6.8 and 6.1.1.4'
I I -0.4742 1.8119 'International Tables Vol C Tables 4.2.6.8 and 6.1.1.4'

loop_
_geom_angle_atom_site_label_1
_geom_angle_atom_site_label_2
_geom_angle_atom_site_label_3
_geom_angle
_geom_angle_site_symmetry_1
_geom_angle_site_symmetry_3
_geom_angle_publ_flag
O3 Fe1 O1 94.6(3) . . ?
O3 Fe1 O8 94.3(3) . . ?
O1 Fe1 O8 89.9(3) . . ?
O3 Fe1 O4 91.0(3) . . ?
O1 Fe1 O4 96.2(3) . . ?
O8 Fe1 O4 171.6(2) . . ?
O3 Fe1 N4 170.8(3) . . ?
O1 Fe1 N4 94.4(3) . . ?
O8 Fe1 N4 87.5(3) . . ?
O4 Fe1 N4 86.3(3) . . ?
O3 Fe1 N6 87.3(3) . . ?
O1 Fe1 N6 166.6(3) . . ?
O8 Fe1 N6 76.7(3) . . ?
O4 Fe1 N6 97.0(3) . . ?
N4 Fe1 N6 84.3(3) . . ?
O2 Fe2 O5 92.5(3) . . ?
O2 Fe2 O1 94.9(3) . . ?
O5 Fe2 O1 93.5(3) . . ?
O2 Fe2 O6 93.6(3) . . ?
O5 Fe2 O6 169.9(3) . . ?
O1 Fe2 O6 94.0(3) . . ?
O2 Fe2 N2 169.0(4) . . ?
O5 Fe2 N2 85.4(3) . . ?
O1 Fe2 N2 96.1(3) . . ?
O6 Fe2 N2 87.1(3) . . ?
O2 Fe2 N1 86.5(3) . . ?
O5 Fe2 N1 95.1(4) . . ?
O1 Fe2 N1 171.2(4) . . ?
O6 Fe2 N1 77.2(3) . . ?
N2 Fe2 N1 82.9(4) . . ?
Fe1 O1 Fe2 125.6(4) . . ?
C1 O2 Fe2 119.9(6) . . ?
C8 O3 Fe1 121.2(7) . . ?
C23 O4 Fe1 129.4(7) . . ?
C23 O5 Fe2 132.5(7) . . ?
C28 O6 Fe2 117.7(7) . . ?
C26 O8 Fe1 119.8(6) . . ?
C27 N1 C7 112.7(10) . . ?
C27 N1 Fe2 105.0(7) . . ?
C7 N1 Fe2 113.3(7) . . ?
C27 N1 H1 108.6 . . ?
C7 N1 H1 108.6 . . ?
Fe2 N1 H1 108.6 . . ?
C21 N2 C19 106.3(9) . . ?
C21 N2 Fe2 129.4(7) . . ?
C19 N2 Fe2 124.2(7) . . ?
C19 N3 C20 108.2(10) . . ?
C19 N3 H3A 125.9 . . ?
C20 N3 H3A 125.9 . . ?
C16 N4 C17 108.7(8) . . ?
C16 N4 Fe1 122.4(6) . . ?
C17 N4 Fe1 128.4(7) . . ?
C16 N5 C15 109.2(9) . . ?
C16 N5 H5A 125.4 . . ?
C15 N5 H5A 125.4 . . ?
C25 N6 C14 112.7(8) . . ?
C25 N6 Fe1 103.3(6) . . ?
C14 N6 Fe1 111.5(6) . . ?
C25 N6 H6 109.7 . . ?
C14 N6 H6 109.7 . . ?
Fe1 N6 H6 109.7 . . ?
C2 C1 C6 121.7(13) . . ?
C2 C1 O2 119.6(12) . . ?
C6 C1 O2 118.6(11) . . ?
C1 C2 C3 117.7(16) . . ?
C1 C2 H2 121.2 . . ?
C3 C2 H2 121.2 . . ?
C4 C3 C2 121.8(16) . . ?
C4 C3 H3 119.1 . . ?
C2 C3 H3 119.1 . . ?
C3 C4 C5 122.6(18) . . ?
C3 C4 H4 118.7 . . ?
C5 C4 H4 118.7 . . ?
C4 C5 C6 117.0(16) . . ?
C4 C5 H5 121.5 . . ?
C6 C5 H5 121.5 . . ?
C1 C6 C5 118.7(14) . . ?
C1 C6 C7 118.4(12) . . ?
C5 C6 C7 122.4(13) . . ?
C6 C7 N1 112.4(12) . . ?
C6 C7 H7A 109.1 . . ?
N1 C7 H7A 109.1 . . ?
C6 C7 H7B 109.1 . . ?
N1 C7 H7B 109.1 . . ?
H7A C7 H7B 107.9 . . ?
O3 C8 C9 124.0(13) . . ?
O3 C8 C13 118.9(10) . . ?
C9 C8 C13 117.0(13) . . ?
C8 C9 C10 122.1(18) . . ?
C8 C9 H9 119.0 . . ?
C10 C9 H9 119.0 . . ?
C11 C10 C9 119.9(17) . . ?
C11 C10 H10 120.0 . . ?
C9 C10 H10 120.0 . . ?
C10 C11 C12 119.2(17) . . ?
C10 C11 H11 120.4 . . ?
C12 C11 H11 120.4 . . ?
C13 C12 C11 121.4(17) . . ?
C13 C12 H12 119.3 . . ?
C11 C12 H12 119.3 . . ?
C12 C13 C8 120.4(13) . . ?
C12 C13 C14 121.8(13) . . ?
C8 C13 C14 117.8(11) . . ?
C13 C14 N6 113.3(9) . . ?
C13 C14 H14A 108.9 . . ?
N6 C14 H14A 108.9 . . ?
C13 C14 H14B 108.9 . . ?
N6 C14 H14B 108.9 . . ?
H14A C14 H14B 107.7 . . ?
N5 C15 C17 105.7(9) . . ?
N5 C15 H15 127.2 . . ?
C17 C15 H15 127.2 . . ?
N4 C16 N5 108.8(9) . . ?
N4 C16 H16 125.6 . . ?
N5 C16 H16 125.6 . . ?
C15 C17 N4 107.4(10) . . ?
C15 C17 C18 128.8(9) . . ?
N4 C17 C18 123.8(9) . . ?
C17 C18 C25 114.5(7) . . ?
C17 C18 H18A 108.6 . . ?
C25 C18 H18A 108.6 . . ?
C17 C18 H18B 108.6 . . ?
C25 C18 H18B 108.6 . . ?
H18A C18 H18B 107.6 . . ?
N3 C19 N2 109.7(10) . . ?
N3 C19 H19 125.1 . . ?
N2 C19 H19 125.1 . . ?
N3 C20 C21 106.6(10) . . ?
N3 C20 H20 126.7 . . ?
C21 C20 H20 126.7 . . ?
N2 C21 C20 108.7(10) . . ?
N2 C21 C22 123.7(9) . . ?
C20 C21 C22 127.6(10) . . ?
C21 C22 C27 116.3(9) . . ?
C21 C22 H22A 108.2 . . ?
C27 C22 H22A 108.2 . . ?
C21 C22 H22B 108.2 . . ?
C27 C22 H22B 108.2 . . ?
H22A C22 H22B 107.4 . . ?
O5 C23 O4 121.8(10) . . ?
O5 C23 C24 118.4(10) . . ?
O4 C23 C24 119.8(10) . . ?
C23 C24 H24A 109.5 . . ?
C23 C24 H24B 109.5 . . ?
H24A C24 H24B 109.5 . . ?
C23 C24 H24C 109.5 . . ?
H24A C24 H24C 109.5 . . ?
H24B C24 H24C 109.5 . . ?
N6 C25 C18 111.8(9) . . ?
N6 C25 C26 109.7(8) . . ?
C18 C25 C26 113.2(9) . . ?
N6 C25 H25 107.3 . . ?
C18 C25 H25 107.3 . . ?
C26 C25 H25 107.3 . . ?
O9 C26 O8 125.9(12) . . ?
O9 C26 C25 120.1(11) . . ?
O8 C26 C25 113.9(8) . . ?
N1 C27 C28 109.3(8) . . ?
N1 C27 C22 110.8(10) . . ?
C28 C27 C22 111.3(9) . . ?
N1 C27 H27 108.4 . . ?
C28 C27 H27 108.4 . . ?
C22 C27 H27 108.4 . . ?
O7 C28 O6 123.2(11) . . ?
O7 C28 C27 120.4(10) . . ?
O6 C28 C27 116.3(9) . . ?

loop_
_geom_bond_atom_site_label_1
_geom_bond_atom_site_label_2
_geom_bond_distance
_geom_bond_site_symmetry_2
_geom_bond_publ_flag
Fe1 O3 1.926(7) . ?
Fe1 O1 1.983(7) . ?
Fe1 O8 2.007(7) . ?
Fe1 O4 2.008(7) . ?
Fe1 N4 2.156(7) . ?
Fe1 N6 2.222(9) . ?
Fe2 O2 1.952(7) . ?
Fe2 O5 1.986(7) . ?
Fe2 O1 1.991(8) . ?
Fe2 O6 2.027(8) . ?
Fe2 N2 2.112(8) . ?
Fe2 N1 2.181(9) . ?
I1 I2 2.613(3) . ?
O2 C1 1.366(14) . ?
O3 C8 1.316(16) . ?
O4 C23 1.313(13) . ?
O5 C23 1.255(14) . ?
O6 C28 1.275(12) . ?
O7 C28 1.226(14) . ?
O8 C26 1.297(13) . ?
O9 C26 1.173(15) . ?
N1 C27 1.463(15) . ?
N1 C7 1.506(16) . ?
N1 H1 0.9100 . ?
N2 C21 1.360(14) . ?
N2 C19 1.378(16) . ?
N3 C19 1.329(14) . ?
N3 C20 1.375(18) . ?
N3 H3A 0.8600 . ?
N4 C16 1.281(15) . ?
N4 C17 1.386(11) . ?
N5 C16 1.351(13) . ?
N5 C15 1.353(16) . ?
N5 H5A 0.8600 . ?
N6 C25 1.482(13) . ?
N6 C14 1.496(14) . ?
N6 H6 0.9100 . ?
C1 C2 1.35(2) . ?
C1 C6 1.358(18) . ?
C2 C3 1.40(3) . ?
C2 H2 0.9300 . ?
C3 C4 1.31(3) . ?
C3 H3 0.9300 . ?
C4 C5 1.34(3) . ?
C4 H4 0.9300 . ?
C5 C6 1.45(2) . ?
C5 H5 0.9300 . ?
C6 C7 1.47(2) . ?
C7 H7A 0.9700 . ?
C7 H7B 0.9700 . ?
C8 C9 1.371(17) . ?
C8 C13 1.432(19) . ?
C9 C10 1.41(3) . ?
C9 H9 0.9300 . ?
C10 C11 1.37(3) . ?
C10 H10 0.9300 . ?
C11 C12 1.39(2) . ?
C11 H11 0.9300 . ?
C12 C13 1.37(2) . ?
C12 H12 0.9300 . ?
C13 C14 1.440(16) . ?
C14 H14A 0.9700 . ?
C14 H14B 0.9700 . ?
C15 C17 1.358(17) . ?
C15 H15 0.9300 . ?
C16 H16 0.9300 . ?
C17 C18 1.489(17) . ?
C18 C25 1.530(14) . ?
C18 H18A 0.9700 . ?
C18 H18B 0.9700 . ?
C19 H19 0.9300 . ?
C20 C21 1.382(15) . ?
C20 H20 0.9300 . ?
C21 C22 1.444(18) . ?
C22 C27 1.512(15) . ?
C22 H22A 0.9700 . ?
C22 H22B 0.9700 . ?
C23 C24 1.502(19) . ?
C24 H24A 0.9600 . ?
C24 H24B 0.9600 . ?
C24 H24C 0.9600 . ?
C25 C26 1.536(15) . ?
C25 H25 0.9800 . ?
C27 C28 1.511(15) . ?
C27 H27 0.9800 . ?

loop_
_geom_torsion_atom_site_label_1
_geom_torsion_atom_site_label_2
_geom_torsion_atom_site_label_3
_geom_torsion_atom_site_label_4
_geom_torsion
_geom_torsion_site_symmetry_1
_geom_torsion_site_symmetry_2
_geom_torsion_site_symmetry_3
_geom_torsion_site_symmetry_4
_geom_torsion_publ_flag
O3 Fe1 O1 Fe2 -78.2(5) . . . . ?
O8 Fe1 O1 Fe2 -172.5(5) . . . . ?
O4 Fe1 O1 Fe2 13.3(5) . . . . ?
N4 Fe1 O1 Fe2 100.0(5) . . . . ?
N6 Fe1 O1 Fe2 -176.3(10) . . . . ?
O2 Fe2 O1 Fe1 -80.4(5) . . . . ?
O5 Fe2 O1 Fe1 12.4(5) . . . . ?
O6 Fe2 O1 Fe1 -174.4(5) . . . . ?
N2 Fe2 O1 Fe1 98.1(5) . . . . ?
O5 Fe2 O2 C1 44.3(8) . . . . ?
O1 Fe2 O2 C1 138.0(8) . . . . ?
O6 Fe2 O2 C1 -127.6(8) . . . . ?
N2 Fe2 O2 C1 -34(2) . . . . ?
N1 Fe2 O2 C1 -50.7(8) . . . . ?
O1 Fe1 O3 C8 145.6(8) . . . . ?
O8 Fe1 O3 C8 -124.1(8) . . . . ?
O4 Fe1 O3 C8 49.3(8) . . . . ?
N6 Fe1 O3 C8 -47.7(8) . . . . ?
O3 Fe1 O4 C23 56.9(9) . . . . ?
O1 Fe1 O4 C23 -37.9(9) . . . . ?
N4 Fe1 O4 C23 -131.9(9) . . . . ?
N6 Fe1 O4 C23 144.3(8) . . . . ?
O2 Fe2 O5 C23 46.7(11) . . . . ?
O1 Fe2 O5 C23 -48.3(11) . . . . ?
O6 Fe2 O5 C23 173.7(16) . . . . ?
N2 Fe2 O5 C23 -144.1(11) . . . . ?
N1 Fe2 O5 C23 133.5(11) . . . . ?
O2 Fe2 O6 C28 107.1(8) . . . . ?
O5 Fe2 O6 C28 -20(2) . . . . ?
O1 Fe2 O6 C28 -157.8(8) . . . . ?
N2 Fe2 O6 C28 -61.9(8) . . . . ?
N1 Fe2 O6 C28 21.5(8) . . . . ?
O3 Fe1 O8 C26 110.7(8) . . . . ?
O1 Fe1 O8 C26 -154.7(8) . . . . ?
N4 Fe1 O8 C26 -60.3(8) . . . . ?
N6 Fe1 O8 C26 24.5(8) . . . . ?
O2 Fe2 N1 C27 -126.6(7) . . . . ?
O5 Fe2 N1 C27 141.2(7) . . . . ?
O6 Fe2 N1 C27 -32.1(6) . . . . ?
N2 Fe2 N1 C27 56.5(7) . . . . ?
O2 Fe2 N1 C7 -3.2(9) . . . . ?
O5 Fe2 N1 C7 -95.4(9) . . . . ?
O6 Fe2 N1 C7 91.3(9) . . . . ?
N2 Fe2 N1 C7 179.9(9) . . . . ?
O2 Fe2 N2 C21 -40(2) . . . . ?
O5 Fe2 N2 C21 -119.8(11) . . . . ?
O1 Fe2 N2 C21 147.2(10) . . . . ?
O6 Fe2 N2 C21 53.5(11) . . . . ?
N1 Fe2 N2 C21 -24.0(11) . . . . ?
O2 Fe2 N2 C19 144.8(17) . . . . ?
O5 Fe2 N2 C19 65.4(11) . . . . ?
O1 Fe2 N2 C19 -27.7(11) . . . . ?
O6 Fe2 N2 C19 -121.4(11) . . . . ?
N1 Fe2 N2 C19 161.2(11) . . . . ?
O1 Fe1 N4 C16 -27.5(10) . . . . ?
O8 Fe1 N4 C16 -117.2(10) . . . . ?
O4 Fe1 N4 C16 68.4(10) . . . . ?
N6 Fe1 N4 C16 165.9(10) . . . . ?
O1 Fe1 N4 C17 143.4(9) . . . . ?
O8 Fe1 N4 C17 53.7(9) . . . . ?
O4 Fe1 N4 C17 -120.6(9) . . . . ?
N6 Fe1 N4 C17 -23.2(9) . . . . ?
O3 Fe1 N6 C25 -129.2(6) . . . . ?
O1 Fe1 N6 C25 -30.3(16) . . . . ?
O8 Fe1 N6 C25 -34.2(6) . . . . ?
O4 Fe1 N6 C25 140.2(6) . . . . ?
N4 Fe1 N6 C25 54.6(6) . . . . ?
O3 Fe1 N6 C14 -7.9(7) . . . . ?
O1 Fe1 N6 C14 91.0(14) . . . . ?
O8 Fe1 N6 C14 87.1(7) . . . . ?
O4 Fe1 N6 C14 -98.6(7) . . . . ?
N4 Fe1 N6 C14 175.8(7) . . . . ?
Fe2 O2 C1 C2 -122.2(12) . . . . ?
Fe2 O2 C1 C6 58.5(13) . . . . ?
C6 C1 C2 C3 -3(2) . . . . ?
O2 C1 C2 C3 177.9(14) . . . . ?
C1 C2 C3 C4 1(3) . . . . ?
C2 C3 C4 C5 5(3) . . . . ?
C3 C4 C5 C6 -9(3) . . . . ?
C2 C1 C6 C5 -1(2) . . . . ?
O2 C1 C6 C5 178.1(13) . . . . ?
C2 C1 C6 C7 -174.1(14) . . . . ?
O2 C1 C6 C7 5.2(18) . . . . ?
C4 C5 C6 C1 7(2) . . . . ?
C4 C5 C6 C7 179.4(16) . . . . ?
C1 C6 C7 N1 -63.3(16) . . . . ?
C5 C6 C7 N1 124.1(15) . . . . ?
C27 N1 C7 C6 171.3(10) . . . . ?
Fe2 N1 C7 C6 52.3(13) . . . . ?
Fe1 O3 C8 C9 -120.9(11) . . . . ?
Fe1 O3 C8 C13 59.9(13) . . . . ?
O3 C8 C9 C10 -178.5(15) . . . . ?
C13 C8 C9 C10 1(2) . . . . ?
C8 C9 C10 C11 -1(3) . . . . ?
C9 C10 C11 C12 2(3) . . . . ?
C10 C11 C12 C13 -2(2) . . . . ?
C11 C12 C13 C8 1.3(19) . . . . ?
C11 C12 C13 C14 179.6(13) . . . . ?
O3 C8 C13 C12 178.6(11) . . . . ?
C9 C8 C13 C12 -0.7(17) . . . . ?
O3 C8 C13 C14 0.3(15) . . . . ?
C9 C8 C13 C14 -179.0(11) . . . . ?
C12 C13 C14 N6 120.5(12) . . . . ?
C8 C13 C14 N6 -61.2(13) . . . . ?
C25 N6 C14 C13 171.5(9) . . . . ?
Fe1 N6 C14 C13 55.9(11) . . . . ?
C16 N5 C15 C17 4.7(15) . . . . ?
C17 N4 C16 N5 2.5(14) . . . . ?
Fe1 N4 C16 N5 175.0(8) . . . . ?
C15 N5 C16 N4 -4.6(16) . . . . ?
N5 C15 C17 N4 -3.1(14) . . . . ?
N5 C15 C17 C18 177.2(12) . . . . ?
C16 N4 C17 C15 0.4(13) . . . . ?
Fe1 N4 C17 C15 -171.5(8) . . . . ?
C16 N4 C17 C18 -179.9(11) . . . . ?
Fe1 N4 C17 C18 8.2(16) . . . . ?
C15 C17 C18 C25 160.0(12) . . . . ?
N4 C17 C18 C25 -19.7(16) . . . . ?
C20 N3 C19 N2 -6.9(17) . . . . ?
C21 N2 C19 N3 4.1(16) . . . . ?
Fe2 N2 C19 N3 180.0(10) . . . . ?
C19 N3 C20 C21 6.8(17) . . . . ?
C19 N2 C21 C20 0.2(15) . . . . ?
Fe2 N2 C21 C20 -175.3(9) . . . . ?
C19 N2 C21 C22 -177.9(13) . . . . ?
Fe2 N2 C21 C22 6.5(19) . . . . ?
N3 C20 C21 N2 -4.3(15) . . . . ?
N3 C20 C21 C22 173.8(14) . . . . ?
N2 C21 C22 C27 -15.7(19) . . . . ?
C20 C21 C22 C27 166.4(13) . . . . ?
Fe2 O5 C23 O4 37.2(16) . . . . ?
Fe2 O5 C23 C24 -143.3(13) . . . . ?
Fe1 O4 C23 O5 18.4(15) . . . . ?
Fe1 O4 C23 C24 -161.1(12) . . . . ?
C14 N6 C25 C18 153.2(9) . . . . ?
Fe1 N6 C25 C18 -86.3(8) . . . . ?
C14 N6 C25 C26 -80.4(10) . . . . ?
Fe1 N6 C25 C26 40.1(9) . . . . ?
C17 C18 C25 N6 65.7(13) . . . . ?
C17 C18 C25 C26 -58.8(13) . . . . ?
Fe1 O8 C26 O9 168.2(11) . . . . ?
Fe1 O8 C26 C25 -7.4(12) . . . . ?
N6 C25 C26 O9 159.0(12) . . . . ?
C18 C25 C26 O9 -75.4(14) . . . . ?
N6 C25 C26 O8 -25.2(13) . . . . ?
C18 C25 C26 O8 100.5(11) . . . . ?
C7 N1 C27 C28 -85.5(11) . . . . ?
Fe2 N1 C27 C28 38.2(9) . . . . ?
C7 N1 C27 C22 151.5(10) . . . . ?
Fe2 N1 C27 C22 -84.8(9) . . . . ?
C21 C22 C27 N1 60.5(14) . . . . ?
C21 C22 C27 C28 -61.3(15) . . . . ?
Fe2 O6 C28 O7 177.4(9) . . . . ?
Fe2 O6 C28 C27 -5.0(12) . . . . ?
N1 C27 C28 O7 153.0(11) . . . . ?
C22 C27 C28 O7 -84.3(13) . . . . ?
N1 C27 C28 O6 -24.7(13) . . . . ?
C22 C27 C28 O6 98.0(12) . . . . ?
